data_2104965
loop_
_publ_author_name
'Sakakura, Terutoshi'
'Tanaka, Kiyoaki'
'Takenaka, Yasuyuki'
'Matsuishi, Satoru'
'Hosono, Hideo'
'Kishimoto, Shunji'

_publ_section_title
;
 Determination of the local structure of a cage with an oxygen ion in
 Ca~12~Al~14~O~33~
;
_journal_coeditor_code OG5045
_journal_issue 3
_journal_name_full 'Acta Crystallographica Section B'
_journal_page_first 193
_journal_page_last 204
_journal_paper_doi 10.1107/S0108768111005179
_journal_volume 67
_journal_year 2011
_chemical_formula_moiety 'Al14 Ca12 O33'
_chemical_formula_sum 'Al14 Ca12 O33'
_chemical_formula_weight 1386.66
_chemical_name_common mayenite
_chemical_name_systematic ?
_space_group_IT_number 220
_symmetry_cell_setting cubic
_symmetry_space_group_name_Hall 'I -4bd 2c 3'
_symmetry_space_group_name_H-M 'I -4 3 d'
_cell_angle_alpha 90.00
_cell_angle_beta 90.00
_cell_angle_gamma 90.00
_cell_formula_units_Z 2
_cell_length_a 11.989(3)
_cell_length_b 11.989(3)
_cell_length_c 11.989(3)
_cell_measurement_reflns_used 24
_cell_measurement_temperature 298
_cell_measurement_theta_max 36.09
_cell_measurement_theta_min 34.72
_cell_volume 1723.3(7)
_computing_cell_refinement
;
RSLC-3 UNICS system (Sakurai, T. & Kobayashi, K. (1979), Rep. Inst. Phys.
Chem. Res. 55, 69-77)
;
_computing_data_collection
;
BL14A diffractometer control software
(Satow. Y. and Iitaka. Y., (1989). Sci. Instrum. 60, 2390-2393;
Vaalsta, T. P. & Hester, J. R. (1997). DIFF14A Software. Photon
Factory, Tsukuba, Japan. )
;
_computing_data_reduction
;
sortref (Sakakura, T. (2008): private communication.)
;
_computing_molecular_graphics
;
gluplot (Sakakura, T. (2008): private communication.)
;
_computing_structure_refinement
;
MOLLY (Hansen, N. K. and Coppens. P. (1978) Acta Cryst. A34, 909-921.)
;
_diffrn_ambient_temperature 298
_diffrn_measured_fraction_theta_full 0.99
_diffrn_measured_fraction_theta_max 0.99
_diffrn_measurement_device_type 'Tsukuba BL14A four-circle diffractometer'
_diffrn_measurement_method 'integrated intensities data from \w/2\q scans'
_diffrn_radiation_type synchrotron
_diffrn_radiation_wavelength 0.67954
_diffrn_reflns_av_R_equivalents 0.0117
_diffrn_reflns_limit_h_max 32
_diffrn_reflns_limit_h_min -9
_diffrn_reflns_limit_k_max 24
_diffrn_reflns_limit_k_min -9
_diffrn_reflns_limit_l_max 31
_diffrn_reflns_limit_l_min -31
_diffrn_reflns_number 10790
_diffrn_reflns_theta_full 68.4
_diffrn_reflns_theta_max 68.4
_diffrn_reflns_theta_min 3.98
_diffrn_standards_decay_% 0
_diffrn_standards_interval_count 200
_diffrn_standards_number 9
_exptl_absorpt_coefficient_mu 1.986
_exptl_absorpt_correction_T_max 0.9092
_exptl_absorpt_correction_T_min 0.9080
_exptl_absorpt_correction_type sphere
_exptl_absorpt_process_details
;
Transmission coefficient for spheres tabulated in International Table
II(1972) Table 5.3.6B was interpolated with Lagrangian method
;
_exptl_crystal_colour orange
_exptl_crystal_density_diffrn 2.672
_exptl_crystal_description sphere
_exptl_crystal_F_000 1372
_exptl_crystal_size_max 0.068
_exptl_crystal_size_mid 0.068
_exptl_crystal_size_min 0.068
_exptl_crystal_size_rad 0.034
_refine_diff_density_max 0.34
_refine_diff_density_min -0.39
_refine_ls_extinction_coef 0.00006(4)
_refine_ls_extinction_method 'B-C type 2 isotropic'
_refine_ls_goodness_of_fit_ref 1.089
_refine_ls_matrix_type full
_refine_ls_number_constraints 0
_refine_ls_number_parameters 66
_refine_ls_number_reflns 3020
_refine_ls_number_restraints 0
_refine_ls_R_factor_gt 0.0161
_refine_ls_shift/su_max 0.0495
_refine_ls_structure_factor_coef F
_refine_ls_weighting_details 'calc w = 1/[\s^2^(Fo)+(0.016P)^2^] where P=(Fo^2^+2Fc^2^)/3'
_refine_ls_weighting_scheme calc
_refine_ls_wR_factor_ref 0.0240
_reflns_number_gt 3020
_reflns_number_total 3077
_reflns_threshold_expression F>3.0\s(F)
_cod_data_source_file og5045.cif
_cod_data_source_block I
_cod_original_cell_volume 1723.2(7)
_cod_database_code 2104965
_cod_database_fobs_code 2104965
_cod_depositor_comments
;
 Adding proper _atom_site_type_symbol data item values instead of
 the placeholder ones ('?').

 Antanas Vaitkus,
 2017-01-15
;

loop_
_symmetry_equiv_pos_as_xyz
'     x,      y,      z'
' 1/2-x,     -y,  1/2+z'
'    -x,  1/2+y,  1/2-z'
' 1/2+x,  1/2-y,     -z'
'     z,      x,      y'
' 1/2+z,  1/2-x,     -y'
' 1/2-z,     -x,  1/2+y'
'    -z,  1/2+x,  1/2-y'
'     y,      z,      x'
'    -y,  1/2+z,  1/2-x'
' 1/2+y,  1/2-z,     -x'
' 1/2-y,     -z,  1/2+x'
' 1/4+y,  1/4+x,  1/4+z'
' 1/4-y,  3/4-x,  3/4+z'
' 3/4+y,  1/4-x,  3/4-z'
' 3/4-y,  3/4+x,  1/4-z'
' 1/4+x,  1/4+z,  1/4+y'
' 3/4-x,  3/4+z,  1/4-y'
' 1/4-x,  3/4-z,  3/4+y'
' 3/4+x,  1/4-z,  3/4-y'
' 1/4+z,  1/4+y,  1/4+x'
' 3/4+z,  1/4-y,  3/4-x'
' 3/4-z,  3/4+y,  1/4-x'
' 1/4-z,  3/4-y,  3/4+x'
' 1/2+x,  1/2+y,  1/2+z'
'    -x,  1/2-y,      z'
' 1/2-x,      y,     -z'
'     x,     -y,  1/2-z'
' 1/2+z,  1/2+x,  1/2+y'
'     z,     -x,  1/2-y'
'    -z,  1/2-x,      y'
' 1/2-z,      x,     -y'
' 1/2+y,  1/2+z,  1/2+x'
' 1/2-y,      z,     -x'
'     y,     -z,  1/2-x'
'    -y,  1/2-z,      x'
' 3/4+y,  3/4+x,  3/4+z'
' 3/4-y,  1/4-x,  1/4+z'
' 1/4+y,  3/4-x,  1/4-z'
' 1/4-y,  1/4+x,  3/4-z'
' 3/4+x,  3/4+z,  3/4+y'
' 1/4-x,  1/4+z,  3/4-y'
' 3/4-x,  1/4-z,  1/4+y'
' 1/4+x,  3/4-z,  1/4-y'
' 3/4+z,  3/4+y,  3/4+x'
' 1/4+z,  3/4-y,  1/4-x'
' 1/4-z,  1/4+y,  3/4-x'
' 3/4-z,  1/4-y,  1/4+x'

loop_
_atom_site_type_symbol
_atom_site_label
_atom_site_fract_x
_atom_site_fract_y
_atom_site_fract_z
_atom_site_U_iso_or_equiv
_atom_site_adp_type
_atom_site_calc_flag
_atom_site_calc_attached_atom
_atom_site_refinement_flags
_atom_site_occupancy
_atom_site_disorder_assembly
_atom_site_disorder_group
Ca Ca1 0.139339(15) 0 0.25 0.00869(3) Uani ? ? ? 0.75 ? ?
Al Al1 0.268614(9) 0.268614(9) 0.268614(9) 0.00633(3) Uani ? ? ? 0.875 ? ?
Al Al2 0.25 0.125 0.5 0.00679(3) Uani ? ? ? 1.0 ? ?
O O1 0.15052(4) 0.03605(3) 0.44234(3) 0.01155(7) Uani ? ? ? 0.916666 ? ?
O O2 0.18510(4) 0.18510(4) 0.18510(4) 0.01011(7) Uani ? ? ? 0.875 ? ?
O O3 0.3559(6) 0.0614(7) 0.2506(7) 0.0163(8) Uiso ? ? ? 0.041667 ? ?
Ca Ca1a 0.16936(16) 0.00673(17) 0.2504(2) 0.00987(16) Uiso ? ? ? 0.041667 ? ?
Ca Ca1b 0.20692(12) 0 0.25 0.0128(2) Uani ? ? ? 0.083334 ? ?
Ca Ca1c 0.13537(17) 0.0043(3) 0.2354(2) 0.00930(3) Uani ? ? ? 0.041667 ? ?
Al Al1a 0.3041(2) 0.1984(2) 0.2619(2) 0.0096(3) Uiso ? ? ? 0.041667 ? ?
O O1a 0.1302(3) 0.0603(3) 0.4329(3) 0.0039(3) Uiso ? ? ? 0.041667 ? ?
O O1b 0.1718(6) 0.0312(5) 0.4352(5) 0.0079(6) Uiso ? ? ? 0.041667 ? ?
O O2a 0.1996(6) 0.1750(8) 0.1893(7) 0.00663(7) Uani ? ? ? 0.041667 ? ?

loop_
_atom_site_aniso_label
_atom_site_aniso_U_11
_atom_site_aniso_U_22
_atom_site_aniso_U_33
_atom_site_aniso_U_12
_atom_site_aniso_U_13
_atom_site_aniso_U_23
Ca1 0.00936(4) 0.00981(4) 0.00691(4) 0 0 0.00090(4)
Al1 0.00633(4) 0.00633(4) 0.00633(4) -0.000145(19) -0.000145(19) -0.000145(19)
Al2 0.00774(5) 0.00488(5) 0.00774(5) 0 0 0
O1 0.01081(8) 0.01258(9) 0.01128(7) -0.00569(8) 0.00251(7) -0.00328(6)
O2 0.01011(8) 0.01011(8) 0.01011(8) -0.00174(6) -0.00174(6) -0.00174(6)
Ca1b 0.0176(4) 0.0113(3) 0.0094(2) 0 0 0.0000(2)
Ca1c 0.00936(4) 0.00981(4) 0.00691(4) 0 0 0.00090(4)
Al2a 0.00774(5) 0.00488(5) 0.00774(5) 0 0 0

loop_
_atom_type_symbol
_atom_type_description
_atom_type_scat_dispersion_real
_atom_type_scat_dispersion_imag
_atom_type_scat_source
Ca ? 0.24708 0.28196 'calculated from STO wave function (Clementi, E. and Roetti, C.)'
Al ? 0.07122 0.04634 'calculated from STO wave function (Clementi, E. and Roetti, C.)'
O ? 0.01350 0.00547 'calculated from STO wave function (Clementi, E. and Roetti, C.)'

loop_
_geom_angle_atom_site_label_1
_geom_angle_atom_site_label_2
_geom_angle_atom_site_label_3
_geom_angle_site_symmetry_1
_geom_angle_site_symmetry_2
_geom_angle_site_symmetry_3
_geom_angle
_geom_angle_publ_flag
O1 Al1 O1 30_555 43_555 33_545 101.039(19) y
O1 Al1 O1 30_555 43_555 27_556 101.039(19) y
O1 Al1 O2 30_555 43_555 43_555 116.97(2) y
O1 Al1 O3 30_555 43_555 43_555 68.26(18) y
O1 Al1 O1 33_545 43_555 27_556 101.039(19) y
O1 Al1 O2 33_545 43_555 43_555 116.97(2) y
O1 Al1 O3 33_545 43_555 43_555 169.27(18) y
O1 Al1 O2 27_556 43_555 43_555 116.97(2) y
O1 Al1 O3 27_556 43_555 43_555 82.41(18) y
O2 Al1 O3 43_555 43_555 43_555 69.34(18) y
O1 Al1a O3 27_556 43_555 43_555 114.7(3) y
O1 Al1a O1a 27_556 43_555 30_555 107.0(2) y
O1 Al1a O1b 27_556 43_555 33_545 68.72(16) y
O1 Al1a O2a 27_556 43_555 43_555 117.5(3) y
O3 Al1a O1a 43_555 43_555 30_555 88.2(3) y
O3 Al1a O1b 43_555 43_555 33_545 171.9(3) y
O3 Al1a O2a 43_555 43_555 43_555 94.2(4) y
O1a Al1a O1b 30_555 43_555 33_545 83.7(2) y
O1a Al1a O2a 30_555 43_555 43_555 129.2(4) y
O1b Al1a O2a 33_545 43_555 43_555 90.3(3) y
O1 Al2 O1 43_555 30_555 17_545 104.553(17) n
O1 Al2 O1 43_555 30_555 8_645 111.985(17) n
O1 Al2 O1a 43_555 30_555 30_555 104.51(12) n
O1 Al2 O1 17_545 30_555 8_645 111.985(17) n
O1 Al2 O1a 17_545 30_555 30_555 105.73(12) n
O1 Al2 O1a 8_645 30_555 30_555 117.04(12) n
O1 Al2 O1 30_555 30_555 43_555 111.985(17) n
O1 Al2 O1 30_555 30_555 17_545 111.985(17) n
O1 Al2 O1 30_555 30_555 8_645 104.553(17) n
O1 Al2 O1 43_555 30_555 17_545 104.553(17) n
O1 Al2 O1 43_555 30_555 8_645 111.985(17) n
O1 Al2 O1 17_545 30_555 8_645 111.985(17) n
O1 Ca1 O1 1_555 1_555 28_555 173.462(14) n
O1 Ca1 O1 1_555 1_555 10_545 68.456(11) n
O1 Ca1 O1 1_555 1_555 36_555 117.555(12) n
O1 Ca1 O2 1_555 1_555 1_555 97.711(12) n
O1 Ca1 O2 1_555 1_555 30_555 80.788(12) n
O1 Ca1 O3 1_555 1_555 43_555 73.44(14) n
O1 Ca1 O1 28_555 1_555 10_545 117.555(12) n
O1 Ca1 O1 28_555 1_555 36_555 68.456(11) n
O1 Ca1 O2 28_555 1_555 1_555 80.788(12) n
O1 Ca1 O2 28_555 1_555 30_555 97.711(12) n
O1 Ca1 O3 28_555 1_555 43_555 100.03(14) n
O1 Ca1 O1 10_545 1_555 36_555 66.496(12) n
O1 Ca1 O2 10_545 1_555 1_555 126.549(14) n
O1 Ca1 O2 10_545 1_555 30_555 77.556(13) n
O1 Ca1 O3 10_545 1_555 43_555 134.52(14) n
O1 Ca1 O2 36_555 1_555 1_555 77.556(13) n
O1 Ca1 O2 36_555 1_555 30_555 126.549(14) n
O1 Ca1 O3 36_555 1_555 43_555 157.65(14) n
O2 Ca1 O2 1_555 1_555 30_555 153.735(16) n
O2 Ca1 O3 1_555 1_555 43_555 81.77(14) n
O2 Ca1 O3 30_555 1_555 43_555 72.62(14) n
O1 Ca1 O1 30_555 12_555 33_545 68.456(11) n
O1 Ca1 O1 30_555 12_555 12_555 117.555(12) n
O1 Ca1 O1 30_555 12_555 8_645 66.496(12) n
O1 Ca1 O2 30_555 12_555 33_545 126.548(14) n
O1 Ca1 O2 30_555 12_555 2_555 77.556(13) n
O1 Ca1 O1 33_545 12_555 12_555 173.462(14) n
O1 Ca1 O1 33_545 12_555 8_645 117.555(12) n
O1 Ca1 O2 33_545 12_555 33_545 97.711(12) n
O1 Ca1 O2 33_545 12_555 2_555 80.788(12) n
O1 Ca1 O1 12_555 12_555 8_645 68.456(11) n
O1 Ca1 O2 12_555 12_555 33_545 80.788(12) n
O1 Ca1 O2 12_555 12_555 2_555 97.711(12) n
O1 Ca1 O2 8_645 12_555 33_545 77.556(13) n
O1 Ca1 O2 8_645 12_555 2_555 126.549(14) n
O2 Ca1 O2 33_545 12_555 2_555 153.735(16) n
O1 Ca1 O1 43_555 43_555 15_555 117.555(12) n
O1 Ca1 O1 43_555 43_555 18_545 173.462(14) n
O1 Ca1 O1 43_555 43_555 37_544 68.456(11) n
O1 Ca1 O2 43_555 43_555 43_555 97.711(12) n
O1 Ca1 O2 43_555 43_555 23_545 80.788(12) n
O1 Ca1 O3 43_555 43_555 43_555 83.81(16) n
O1 Ca1 O1 15_555 43_555 18_545 68.456(11) n
O1 Ca1 O1 15_555 43_555 37_544 66.496(12) n
O1 Ca1 O2 15_555 43_555 43_555 77.556(13) n
O1 Ca1 O2 15_555 43_555 23_545 126.548(14) n
O1 Ca1 O3 15_555 43_555 43_555 136.96(16) n
O1 Ca1 O1 18_545 43_555 37_544 117.555(12) n
O1 Ca1 O2 18_545 43_555 43_555 80.788(12) n
O1 Ca1 O2 18_545 43_555 23_545 97.711(12) n
O1 Ca1 O3 18_545 43_555 43_555 89.89(16) n
O1 Ca1 O2 37_544 43_555 43_555 126.549(14) n
O1 Ca1 O2 37_544 43_555 23_545 77.556(13) n
O1 Ca1 O3 37_544 43_555 43_555 151.43(16) n
O2 Ca1 O2 43_555 43_555 23_545 153.735(16) n
O2 Ca1 O3 43_555 43_555 43_555 62.07(16) n
O2 Ca1 O3 23_545 43_555 43_555 91.79(16) n
O1 Ca1a O1 43_555 43_555 15_555 107.60(8) n
O1 Ca1a O1 43_555 43_555 18_545 168.36(10) n
O1 Ca1a O1 43_555 43_555 37_544 62.98(6) n
O1 Ca1a O2 43_555 43_555 23_545 80.61(8) n
O1 Ca1a O2a 43_555 43_555 43_555 102.0(3) n
O1 Ca1a O3 43_555 43_555 43_555 92.8(2) n
O1 Ca1a O1 15_555 43_555 18_545 63.18(6) n
O1 Ca1a O1 15_555 43_555 37_544 58.45(4) n
O1 Ca1a O2 15_555 43_555 23_545 114.17(8) n
O1 Ca1a O2a 15_555 43_555 43_555 78.5(3) n
O1 Ca1a O3 15_555 43_555 43_555 141.4(2) n
O1 Ca1a O1 18_545 43_555 37_544 105.39(8) n
O1 Ca1a O2 18_545 43_555 23_545 96.45(8) n
O1 Ca1a O2a 18_545 43_555 43_555 83.6(3) n
O1 Ca1a O3 18_545 43_555 43_555 98.8(2) n
O1 Ca1a O2 37_544 43_555 23_545 71.19(6) n
O1 Ca1a O2a 37_544 43_555 43_555 122.5(3) n
O1 Ca1a O3 37_544 43_555 43_555 155.2(2) n
O2 Ca1a O2a 23_545 43_555 43_555 165.9(3) n
O2 Ca1a O3 23_545 43_555 43_555 101.0(2) n
O2a Ca1a O3 43_555 43_555 43_555 65.2(3) n
O1 Ca1b O1 1_555 1_555 28_555 147.84(7) n
O1 Ca1b O1 1_555 1_555 10_545 55.81(2) n
O1 Ca1b O1 1_555 1_555 36_555 93.51(4) n
O1 Ca1b O2 1_555 1_555 1_555 96.54(2) n
O1 Ca1b O2 1_555 1_555 30_555 79.913(17) n
O1 Ca1b O3 1_555 1_555 43_555 88.24(18) n
O1 Ca1b O1 28_555 1_555 10_545 93.51(4) n
O1 Ca1b O1 28_555 1_555 36_555 55.81(2) n
O1 Ca1b O2 28_555 1_555 1_555 79.913(17) n
O1 Ca1b O2 28_555 1_555 30_555 96.54(2) n
O1 Ca1b O3 28_555 1_555 43_555 123.85(19) n
O1 Ca1b O1 10_545 1_555 36_555 50.65(2) n
O1 Ca1b O2 10_545 1_555 1_555 102.88(5) n
O1 Ca1b O2 10_545 1_555 30_555 64.99(3) n
O1 Ca1b O3 10_545 1_555 43_555 137.97(18) n
O1 Ca1b O2 36_555 1_555 1_555 64.99(3) n
O1 Ca1b O2 36_555 1_555 30_555 102.88(5) n
O1 Ca1b O3 36_555 1_555 43_555 167.14(19) n
O2 Ca1b O2 1_555 1_555 30_555 167.31(7) n
O2 Ca1b O3 1_555 1_555 43_555 102.16(19) n
O2 Ca1b O3 30_555 1_555 43_555 89.97(18) n
O1 Ca1c O1 12_555 12_555 8_645 65.04(6) n
O1 Ca1c O2 12_555 12_555 33_545 75.39(8) n
O1 Ca1c O2 12_555 12_555 2_555 95.49(11) n
O1 Ca1c O1a 12_555 12_555 30_555 117.97(12) n
O1 Ca1c O1b 12_555 12_555 33_545 163.8(2) n
O1 Ca1c O2 8_645 12_555 33_545 74.33(9) n
O1 Ca1c O2 8_645 12_555 2_555 127.57(12) n
O1 Ca1c O1a 8_645 12_555 30_555 69.18(9) n
O1 Ca1c O1b 8_645 12_555 33_545 127.9(2) n
O2 Ca1c O2 33_545 12_555 2_555 150.66(10) n
O2 Ca1c O1a 33_545 12_555 30_555 127.95(14) n
O2 Ca1c O1b 33_545 12_555 33_545 97.7(2) n
O2 Ca1c O1a 2_555 12_555 30_555 81.11(12) n
O2 Ca1c O1b 2_555 12_555 33_545 83.41(19) n
O1a Ca1c O1b 30_555 12_555 33_545 78.0(2) n
Ca1 O1 Ca1 12_555 30_555 7_555 98.221(13) n
Ca1 O1 Al1 12_555 30_555 43_555 92.368(14) n
Ca1 O1 Al2 12_555 30_555 30_555 94.475(16) n
Ca1 O1 Al1 7_555 30_555 43_555 98.052(16) n
Ca1 O1 Al2 7_555 30_555 30_555 122.736(17) n
Al1 O1 Al2 43_555 30_555 30_555 136.984(19) n
Ca1 O1 Ca1 2_555 33_545 12_555 98.221(13) n
Ca1 O1 Al1 2_555 33_545 43_555 92.368(14) n
Ca1 O1 Al2 2_555 33_545 33_545 94.475(16) n
Ca1 O1 Al1 12_555 33_545 43_555 98.052(16) n
Ca1 O1 Al2 12_555 33_545 33_545 122.736(17) n
Al1 O1 Al2 43_555 33_545 33_545 136.985(19) n
Ca1 O1a Al2 7_555 30_555 30_555 121.03(18) n
Ca1 O1a Ca1c 7_555 30_555 12_555 88.38(13) n
Ca1 O1a Al1a 7_555 30_555 43_555 97.4(2) n
Al2 O1a Ca1c 30_555 30_555 12_555 83.19(15) n
Al2 O1a Al1a 30_555 30_555 43_555 139.9(3) n
Ca1c O1a Al1a 12_555 30_555 43_555 111.1(2) n
Ca1 O1b Al2 2_555 33_545 33_545 101.9(3) n
Ca1 O1b Ca1c 2_555 33_545 12_555 102.8(2) n
Ca1 O1b Al1a 2_555 33_545 43_555 89.4(2) n
Al2 O1b Ca1c 33_545 33_545 12_555 134.5(4) n
Al2 O1b Al1a 33_545 33_545 43_555 130.6(3) n
Ca1c O1b Al1a 12_555 33_545 43_555 87.2(2) n
Ca1 O2 Ca1 43_555 43_555 21_555 99.237(15) n
Ca1 O2 Ca1 43_555 43_555 15_555 99.237(15) n
Ca1 O2 Al1 43_555 43_555 43_555 118.41(2) n
Ca1 O2 Ca1 21_555 43_555 15_555 99.237(15) n
Ca1 O2 Al1 21_555 43_555 43_555 118.41(2) n
Ca1 O2 Al1 15_555 43_555 43_555 118.41(2) n
Ca1 O2a Ca1 21_555 43_555 15_555 94.3(3) n
Ca1 O2a Ca1a 21_555 43_555 43_555 101.3(4) n
Ca1 O2a Al1a 21_555 43_555 43_555 111.2(4) n
Ca1 O2a Ca1a 15_555 43_555 43_555 104.0(3) n
Ca1 O2a Al1a 15_555 43_555 43_555 143.3(5) n
Ca1a O2a Al1a 43_555 43_555 43_555 96.5(4) n
Ca1a O3 Ca1b 43_555 43_555 1_555 145.5(4) y
Ca1a O3 Al1a 43_555 43_555 43_555 85.6(3) y
Ca1b O3 Al1a 1_555 43_555 43_555 128.8(4) y
Ca1 O3 Ca1 1_555 43_555 43_555 150.6(3) y
Ca1 O3 Al1 1_555 43_555 43_555 126.3(3) y
Ca1 O3 Al1 43_555 43_555 43_555 83.0(2) y

loop_
_geom_bond_atom_site_label_1
_geom_bond_atom_site_label_2
_geom_bond_site_symmetry_1
_geom_bond_site_symmetry_2
_geom_bond_distance
_geom_bond_publ_flag
Al1 O1 43_555 30_555 1.7746(4) y
Al1 O1 43_555 33_545 1.7746(4) y
Al1 O1 43_555 27_556 1.7746(4) y
Al1 O1a 43_555 30_555 1.739(4) n
Al1 O1b 43_555 33_545 2.009(7) n
Al1 O2 43_555 43_555 1.7342(4) y
Al1 O2a 43_555 43_555 1.688(9) n
Al1 O3 43_555 43_555 2.704(8) n
Al1a O1 43_555 30_555 1.673(3) n
Al1a O1 43_555 33_545 2.709(3) n
Al1a O1 43_555 27_556 1.839(3) y
Al1a O1a 43_555 30_555 1.431(5) y
Al1a O1b 43_555 33_545 2.936(7) n
Al1a O2 43_555 43_555 1.705(3) n
Al1a O2a 43_555 43_555 1.551(8) y
Al1a O3 43_555 43_555 1.762(9) y
Al2 O1 1_555 27_556 1.7428(4) n
Al2 O1 30_555 30_555 1.7428(4) n
Al2 O1 30_555 17_545 1.7428(4) n
Al2 O1 30_555 8_645 1.7428(4) n
Al2 O1 30_555 43_555 1.7428(4) n
Al2 O1a 30_555 30_555 1.820(4) n
Al2 O1 33_545 33_545 1.7428(4) n
Al2 O1b 33_545 33_545 1.657(6) n
Ca1 O1 1_555 1_555 2.3500(3) n
Ca1 O1 1_555 28_555 2.3500(3) n
Ca1 O1 1_555 10_545 2.5143(4) n
Ca1 O1 1_555 36_555 2.5143(4) n
Ca1 O2 1_555 1_555 2.4148(4) n
Ca1 O2 1_555 30_555 2.4148(4) n
Ca1 O3 1_555 43_555 3.141(7) y
Ca1 O1 12_555 30_555 2.5143(4) n
Ca1 O1 12_555 12_555 2.3500(3) n
Ca1 O1 12_555 8_645 2.5143(4) n
Ca1 O1 12_555 33_545 2.3500(3) n
Ca1 O1a 12_555 30_555 2.905(4) n
Ca1 O1b 12_555 33_545 2.285(6) n
Ca1 O2 12_555 33_545 2.4148(4) n
Ca1 O2 12_555 2_555 2.4148(4) n
Ca1 O1 7_555 30_555 2.3500(3) n
Ca1 O1 7_555 27_556 2.5143(4) n
Ca1 O1a 7_555 30_555 2.311(3) n
Ca1 O1 43_555 18_545 2.3500(3) n
Ca1 O1 43_555 37_544 2.5143(4) n
Ca1 O1 43_555 43_555 2.3500(3) n
Ca1 O1 43_555 15_555 2.5143(4) n
Ca1 O2 43_555 23_545 2.4148(4) n
Ca1 O2 43_555 43_555 2.4148(4) n
Ca1 O2a 43_555 43_555 2.335(9) n
Ca1 O3 43_555 43_555 2.699(7) y
Ca1 O2 21_555 43_555 2.4148(4) n
Ca1 O2a 21_555 43_555 2.387(8) n
Ca1 O1 2_555 33_545 2.5143(4) n
Ca1 O1 2_555 27_556 2.3500(3) n
Ca1 O1b 2_555 33_545 2.380(6) n
Ca1 O2 15_555 43_555 2.4148(4) n
Ca1 O2a 15_555 43_555 2.626(8) n
Ca1a O1 43_555 18_545 2.378(3) n
Ca1a O1 43_555 37_544 2.841(2) n
Ca1a O1 43_555 43_555 2.339(3) n
Ca1a O1 43_555 15_555 2.805(2) n
Ca1a O1a 43_555 30_555 3.221(4) n
Ca1a O2 43_555 23_545 2.434(2) n
Ca1a O2 43_555 43_555 2.285(2) n
Ca1a O2a 43_555 43_555 2.177(9) n
Ca1a O3 43_555 43_555 2.331(8) y
Ca1b O1 1_555 1_555 2.4416(5) n
Ca1b O1 1_555 28_555 2.4416(5) n
Ca1b O1 1_555 10_545 3.2227(14) n
Ca1b O1 1_555 36_555 3.2227(14) n
Ca1b O2 1_555 1_555 2.3661(5) n
Ca1b O2 1_555 30_555 2.3661(5) n
Ca1b O3 1_555 43_555 2.361(8) y
Ca1c O1 12_555 30_555 2.381(2) n
Ca1c O1 12_555 12_555 2.517(3) n
Ca1c O1 12_555 8_645 2.578(2) n
Ca1c O1 12_555 33_545 2.192(3) n
Ca1c O1a 12_555 30_555 2.768(4) n
Ca1c O1b 12_555 33_545 2.134(7) n
Ca1c O2 12_555 33_545 2.533(3) n
Ca1c O2 12_555 2_555 2.328(3) n

loop_
_geom_contact_atom_site_label_1
_geom_contact_atom_site_label_2
_geom_contact_distance
_geom_contact_site_symmetry_1
_geom_contact_site_symmetry_2
_geom_contact_publ_flag
? ? ? ? ? ?

loop_
_geom_hbond_atom_site_label_D
_geom_hbond_atom_site_label_H
_geom_hbond_atom_site_label_A
_geom_hbond_site_symmetry_D
_geom_hbond_site_symmetry_H
_geom_hbond_site_symmetry_A
_geom_hbond_distance_DH
_geom_hbond_distance_HA
_geom_hbond_distance_DA
_geom_hbond_angle_DHA
_geom_hbond_publ_flag
? ? ? ? ? ? ? ? ? ? ?

loop_
_geom_torsion_atom_site_label_1
_geom_torsion_atom_site_label_2
_geom_torsion_atom_site_label_3
_geom_torsion_atom_site_label_4
_geom_torsion_site_symmetry_1
_geom_torsion_site_symmetry_2
_geom_torsion_site_symmetry_3
_geom_torsion_site_symmetry_4
_geom_torsion
_geom_torsion_publ_flag
? ? ? ? ? ? ? ? ? ?
